data_7234287
loop_
_publ_author_name
'Fang-Fang Wang'
'Cheng Chen'
'Yi Zhang'
'Heng-Yun Ye'
'Qiong Ye'
'Da-Wei Fu'

_publ_section_title
;
 A prominent dielectric material with extremely high-temperature and
 reversible phase transition in the high thermally stable perovskite-like
 architecture
;
_journal_name_full 'Journal of Materials Chemistry C'
_journal_page_first 6350
_journal_page_last 6358
_journal_paper_doi 10.1039/C5TC01004G
_journal_volume 3
_journal_year 2015
_chemical_formula_sum 'C6 H8 Mn N2 O6'
_chemical_formula_weight 259.08
_space_group_IT_number 113
_space_group_name_Hall 'P -4 2ab'
_space_group_name_H-M_alt 'P -4 21 m'
_symmetry_cell_setting tetragonal
_symmetry_space_group_name_H-M 'P -4 21 m'
_atom_sites_solution_hydrogens geom
_atom_sites_solution_primary direct
_atom_sites_solution_secondary difmap
_cell_angle_alpha 90.00
_cell_angle_beta 90.00
_cell_angle_gamma 90.00
_cell_formula_units_Z 2
_cell_length_a 8.8169(10)
_cell_length_b 8.8169(10)
_cell_length_c 6.4562(12)
_cell_measurement_temperature 453(2)
_cell_volume 501.89(12)
_computing_structure_refinement 'SHELXL-97 (Sheldrick, 1997)'
_computing_structure_solution 'SHELXS-97 (Sheldrick, 1990)'
_diffrn_ambient_temperature 453(2)
_diffrn_measured_fraction_theta_full 0.984
_diffrn_measured_fraction_theta_max 0.984
_diffrn_measurement_device_type 'Mercury2 (2x2 bin mode)'
_diffrn_radiation_monochromator graphite
_diffrn_radiation_source 'fine-focus sealed tube'
_diffrn_radiation_type MoK\a
_diffrn_radiation_wavelength 0.71073
_diffrn_reflns_av_R_equivalents 0.1789
_diffrn_reflns_av_sigmaI/netI 0.1276
_diffrn_reflns_limit_h_max 8
_diffrn_reflns_limit_h_min -7
_diffrn_reflns_limit_k_max 11
_diffrn_reflns_limit_k_min -6
_diffrn_reflns_limit_l_max 8
_diffrn_reflns_limit_l_min -7
_diffrn_reflns_number 1747
_diffrn_reflns_theta_full 27.45
_diffrn_reflns_theta_max 27.45
_diffrn_reflns_theta_min 3.91
_exptl_absorpt_coefficient_mu 1.326
_exptl_crystal_colour colorless
_exptl_crystal_density_diffrn 1.714
_exptl_crystal_density_method 'not measured'
_exptl_crystal_description block
_exptl_crystal_F_000 262
_exptl_crystal_size_max 0.2
_exptl_crystal_size_mid 0.1
_exptl_crystal_size_min 0.1
_refine_diff_density_max 1.022
_refine_diff_density_min -0.581
_refine_diff_density_rms 0.160
_refine_ls_abs_structure_details 'Flack H D (1983), Acta Cryst. A39, 876-881'
_refine_ls_abs_structure_Flack 0.0(5)
_refine_ls_extinction_method none
_refine_ls_goodness_of_fit_ref 1.202
_refine_ls_hydrogen_treatment mixed
_refine_ls_matrix_type full
_refine_ls_number_parameters 48
_refine_ls_number_reflns 374
_refine_ls_number_restraints 30
_refine_ls_restrained_S_all 1.157
_refine_ls_R_factor_all 0.1174
_refine_ls_R_factor_gt 0.0879
_refine_ls_shift/su_max 0.054
_refine_ls_shift/su_mean 0.005
_refine_ls_structure_factor_coef Fsqd
_refine_ls_weighting_details 'calc w=1/[\s^2^(Fo^2^)+(0.0850P)^2^+0.0000P] where P=(Fo^2^+2Fc^2^)/3'
_refine_ls_weighting_scheme calc
_refine_ls_wR_factor_gt 0.2006
_refine_ls_wR_factor_ref 0.2173
_reflns_number_gt 214
_reflns_number_total 374
_reflns_threshold_expression >2sigma(I)
_cod_data_source_file J-Mater-Chem-C-2015-3-6350.cif
_cod_data_source_block ht
_cod_original_sg_symbol_H-M 'P -4 21 m '
_cod_database_code 7234287

loop_
_symmetry_equiv_pos_as_xyz
'x, y, z'
'-x, -y, z'
'y, -x, -z'
'-y, x, -z'
'-x+1/2, y+1/2, -z'
'x+1/2, -y+1/2, -z'
'-y+1/2, -x+1/2, z'
'y+1/2, x+1/2, z'

loop_
_atom_site_label
_atom_site_type_symbol
_atom_site_fract_x
_atom_site_fract_y
_atom_site_fract_z
_atom_site_U_iso_or_equiv
_atom_site_adp_type
_atom_site_occupancy
_atom_site_symmetry_multiplicity
_atom_site_calc_flag
_atom_site_refinement_flags
_atom_site_disorder_assembly
_atom_site_disorder_group
Mn1 Mn 0.5000 0.5000 0.5000 0.0404(8) Uani 1 4 d S . .
C1 C 0.7218(17) 0.2218(17) 0.516(8) 0.115(10) Uani 1 2 d S . .
H1 H 0.7945 0.2943 0.5498 0.139 Uiso 1 2 d SR . .
O1 O 0.6018(7) 0.2768(7) 0.505(2) 0.087(3) Uani 1 1 d . . .
C2 C 0.5000 0.5000 1.0000 0.107(9) Uani 1 4 d S . .
H2 H 0.4363 0.5881 1.0000 0.129 Uiso 0.25 1 d PR . .
O2 O 0.5357(19) 0.487(7) 0.8359(19) 0.065(5) Uani 0.50 1 d P . .
N2 N 0.622(2) 0.049(4) 0.905(4) 0.073(10) Uani 0.25 1 d PGU . .
H2A H 0.7101 0.0525 0.8353 0.087 Uiso 0.25 1 d PR . .
C5 C 0.604(3) -0.010(4) 1.108(4) 0.065(5) Uani 0.25 1 d PGU . .
H5A H 0.6841 -0.0402 1.1999 0.078 Uiso 0.25 1 d PR . .
N1 N 0.446(3) -0.017(4) 1.152(3) 0.065(5) Uani 0.25 1 d PGU . .
H1A H 0.4044 -0.0501 1.2712 0.078 Uiso 0.25 1 d PR . .
C4 C 0.367(2) 0.038(4) 0.976(5) 0.065(5) Uani 0.25 1 d PGU . .
H4A H 0.2591 0.0460 0.9626 0.078 Uiso 0.25 1 d PR . .
C3 C 0.475(3) 0.078(4) 0.823(4) 0.074(13) Uani 0.25 1 d PGU . .
H3A H 0.4535 0.1189 0.6878 0.089 Uiso 0.25 1 d PR . .

loop_
_atom_site_aniso_label
_atom_site_aniso_U_11
_atom_site_aniso_U_22
_atom_site_aniso_U_33
_atom_site_aniso_U_23
_atom_site_aniso_U_13
_atom_site_aniso_U_12
Mn1 0.0404(10) 0.0404(10) 0.0403(12) 0.000 0.000 0.000
C1 0.075(6) 0.075(6) 0.20(3) -0.069(15) -0.069(15) 0.021(9)
O1 0.062(5) 0.058(4) 0.139(7) -0.009(8) 0.039(7) 0.012(3)
C2 0.132(16) 0.132(16) 0.058(15) 0.000 0.000 0.000
O2 0.057(10) 0.089(11) 0.050(5) -0.012(10) 0.003(5) 0.002(9)
N2 0.043(16) 0.09(2) 0.082(19) -0.012(17) -0.032(15) 0.027(16)
C5 0.057(10) 0.089(11) 0.050(5) -0.012(10) 0.003(5) 0.002(9)
N1 0.057(10) 0.089(11) 0.050(5) -0.012(10) 0.003(5) 0.002(9)
C4 0.057(10) 0.089(11) 0.050(5) -0.012(10) 0.003(5) 0.002(9)
C3 0.05(2) 0.09(2) 0.09(2) -0.017(18) -0.002(18) 0.00(2)

loop_
_atom_type_symbol
_atom_type_description
_atom_type_scat_dispersion_real
_atom_type_scat_dispersion_imag
_atom_type_scat_source
C C 0.0033 0.0016 'International Tables Vol C Tables 4.2.6.8 and 6.1.1.4'
H H 0.0000 0.0000 'International Tables Vol C Tables 4.2.6.8 and 6.1.1.4'
N N 0.0061 0.0033 'International Tables Vol C Tables 4.2.6.8 and 6.1.1.4'
O O 0.0106 0.0060 'International Tables Vol C Tables 4.2.6.8 and 6.1.1.4'
Mn Mn 0.3368 0.7283 'International Tables Vol C Tables 4.2.6.8 and 6.1.1.4'

loop_
_geom_angle_atom_site_label_1
_geom_angle_atom_site_label_2
_geom_angle_atom_site_label_3
_geom_angle
_geom_angle_site_symmetry_1
_geom_angle_site_symmetry_3
O1 Mn1 O1 178.3(7) 3_566 4_656
O1 Mn1 O1 90.013(11) 3_566 .
O1 Mn1 O1 90.013(12) 4_656 .
O1 Mn1 O1 90.013(12) 3_566 2_665
O1 Mn1 O1 90.013(12) 4_656 2_665
O1 Mn1 O1 178.3(7) . 2_665
O1 Mn1 O2 95.4(14) 3_566 4_656
O1 Mn1 O2 83.0(13) 4_656 4_656
O1 Mn1 O2 97.1(10) . 4_656
O1 Mn1 O2 84.6(10) 2_665 4_656
O1 Mn1 O2 97.1(10) 3_566 .
O1 Mn1 O2 84.6(10) 4_656 .
O1 Mn1 O2 83.0(13) . .
O1 Mn1 O2 95.4(14) 2_665 .
O2 Mn1 O2 167.6(6) 4_656 .
O1 Mn1 O2 83.0(13) 3_566 3_566
O1 Mn1 O2 95.4(14) 4_656 3_566
O1 Mn1 O2 84.6(10) . 3_566
O1 Mn1 O2 97.1(10) 2_665 3_566
O2 Mn1 O2 17.6(9) 4_656 3_566
O2 Mn1 O2 167.6(6) . 3_566
O1 Mn1 O2 84.6(10) 3_566 2_665
O1 Mn1 O2 97.1(10) 4_656 2_665
O1 Mn1 O2 95.4(14) . 2_665
O1 Mn1 O2 83.0(13) 2_665 2_665
O2 Mn1 O2 167.6(6) 4_656 2_665
O2 Mn1 O2 17.6(9) . 2_665
O2 Mn1 O2 167.6(6) 3_566 2_665
O1 Mn1 Mn1 159.51(16) 3_566 5_656
O1 Mn1 Mn1 20.49(16) 4_656 5_656
O1 Mn1 Mn1 110.47(17) . 5_656
O1 Mn1 Mn1 69.53(17) 2_665 5_656
O2 Mn1 Mn1 82.0(9) 4_656 5_656
O2 Mn1 Mn1 86.3(13) . 5_656
O2 Mn1 Mn1 98.0(9) 3_566 5_656
O2 Mn1 Mn1 93.7(13) 2_665 5_656
O1 Mn1 Mn1 20.49(16) 3_566 5_546
O1 Mn1 Mn1 159.51(16) 4_656 5_546
O1 Mn1 Mn1 69.53(17) . 5_546
O1 Mn1 Mn1 110.47(17) 2_665 5_546
O2 Mn1 Mn1 98.0(9) 4_656 5_546
O2 Mn1 Mn1 93.7(13) . 5_546
O2 Mn1 Mn1 82.0(9) 3_566 5_546
O2 Mn1 Mn1 86.3(13) 2_665 5_546
Mn1 Mn1 Mn1 180.0 5_656 5_546
O1 Mn1 Mn1 110.47(17) 3_566 5_646
O1 Mn1 Mn1 69.53(17) 4_656 5_646
O1 Mn1 Mn1 20.49(16) . 5_646
O1 Mn1 Mn1 159.51(16) 2_665 5_646
O2 Mn1 Mn1 93.7(13) 4_656 5_646
O2 Mn1 Mn1 82.0(9) . 5_646
O2 Mn1 Mn1 86.3(13) 3_566 5_646
O2 Mn1 Mn1 98.0(9) 2_665 5_646
Mn1 Mn1 Mn1 90.0 5_656 5_646
Mn1 Mn1 Mn1 90.0 5_546 5_646
O1 Mn1 Mn1 69.53(17) 3_566 5_556
O1 Mn1 Mn1 110.47(17) 4_656 5_556
O1 Mn1 Mn1 159.51(16) . 5_556
O1 Mn1 Mn1 20.49(16) 2_665 5_556
O2 Mn1 Mn1 86.3(13) 4_656 5_556
O2 Mn1 Mn1 98.0(9) . 5_556
O2 Mn1 Mn1 93.7(13) 3_566 5_556
O2 Mn1 Mn1 82.0(9) 2_665 5_556
Mn1 Mn1 Mn1 90.0 5_656 5_556
Mn1 Mn1 Mn1 90.0 5_546 5_556
Mn1 Mn1 Mn1 180.0 5_646 5_556
O1 C1 O1 138.8(17) 8_545 .
O1 C1 H1 110.5 8_545 .
O1 C1 H1 110.6 . .
C1 O1 Mn1 139.1(10) . .
O2 C2 O2 155.3(12) 3_567 2_665
O2 C2 O2 35.2(18) 3_567 4_657
O2 C2 O2 155.3(12) 2_665 4_657
O2 C2 O2 155.3(12) 3_567 .
O2 C2 O2 35.2(18) 2_665 .
O2 C2 O2 155.3(12) 4_657 .
O2 C2 H2 99.7 3_567 .
O2 C2 H2 75.4 2_665 .
O2 C2 H2 80.3 4_657 .
O2 C2 H2 104.6 . .
O2 O2 C2 72.4(9) 2_665 .
O2 O2 Mn1 81.2(4) 2_665 .
C2 O2 Mn1 153.6(13) . .
O2 O2 H2 46.3 2_665 .
C2 O2 H2 34.4 . .
Mn1 O2 H2 122.2 . .
C3 N2 C4 75(4) 8_545 2_655
C3 N2 N2 102(3) 8_545 8_545
C4 N2 N2 133(2) 2_655 8_545
C3 N2 C5 103.1(8) 8_545 .
C4 N2 C5 39.4(15) 2_655 .
N2 N2 C5 100.4(14) 8_545 .
C3 N2 C3 62(3) 8_545 .
C4 N2 C3 117(3) 2_655 .
N2 N2 C3 39.3(12) 8_545 .
C5 N2 C3 108.0 . .
C3 N2 C3 15.7(13) 8_545 2_655
C4 N2 C3 67(3) 2_655 2_655
N2 N2 C3 97.1(16) 8_545 2_655
C5 N2 C3 89.3(10) . 2_655
C3 N2 C3 59(2) . 2_655
C3 N2 N1 106(2) 8_545 2_655
C4 N2 N1 55(2) 2_655 2_655
N2 N2 N1 82.5(14) 8_545 2_655
C5 N2 N1 18(2) . 2_655
C3 N2 N1 93.2(17) . 2_655
C3 N2 N1 90(2) 2_655 2_655
C3 N2 C4 97(3) 8_545 7
C4 N2 C4 110(3) 2_655 7
N2 N2 C4 23.3(13) 8_545 7
C5 N2 C4 79.2(6) . 7
C3 N2 C4 41.2(9) . 7
C3 N2 C4 87(3) 2_655 7
N1 N2 C4 61(2) 2_655 7
C3 N2 C4 49.9(9) 8_545 8_545
C4 N2 C4 34(3) 2_655 8_545
N2 N2 C4 109.5(10) 8_545 8_545
C5 N2 C4 53.2 . 8_545
C3 N2 C4 83.5(13) . 8_545
C3 N2 C4 37.2(11) 2_655 8_545
N1 N2 C4 59(2) 2_655 8_545
C4 N2 C4 88.8(15) 7 8_545
C3 N2 N1 108(2) 8_545 7
C4 N2 N1 68.4(16) 2_655 7
N2 N2 N1 68.2(13) 8_545 7
C5 N2 N1 32.19(17) . 7
C3 N2 N1 81.9(9) . 7
C3 N2 N1 92(2) 2_655 7
N1 N2 N1 14(2) 2_655 7
C4 N2 N1 47.4(5) 7 7
C4 N2 N1 66.4(17) 8_545 7
C3 N2 C5 110(2) 8_545 8_545
C4 N2 C5 85.9(13) 2_655 8_545
N2 N2 C5 50.1(11) 8_545 8_545
C5 N2 C5 50.3(14) . 8_545
C3 N2 C5 68.6(11) . 8_545
C3 N2 C5 95.0(17) 2_655 8_545
N1 N2 C5 32.4(10) 2_655 8_545
C4 N2 C5 30.3(13) 7 8_545
C4 N2 C5 78.1(11) 8_545 8_545
N1 N2 C5 18.1(13) 7 8_545
C3 N2 C3 50(3) 8_545 7
C4 N2 C3 99(4) 2_655 7
N2 N2 C3 53.7(13) 8_545 7
C5 N2 C3 96.6(9) . 7
C3 N2 C3 18.0(14) . 7
C3 N2 C3 43(2) 2_655 7
N1 N2 C3 85.0(17) 2_655 7
C4 N2 C3 47.3(11) 7 7
C4 N2 C3 65.5(15) 8_545 7
N1 N2 C3 76.7(13) 7 7
C5 N2 C3 68.1(7) 8_545 7
C3 N2 H2A 95.8 8_545 .
C4 N2 H2A 101.1 2_655 .
N2 N2 H2A 125.9 8_545 .
C5 N2 H2A 124.8 . .
C3 N2 H2A 126.6 . .
C3 N2 H2A 110.2 2_655 .
N1 N2 H2A 140.2 2_655 .
C4 N2 H2A 149.0 7 .
C4 N2 H2A 120.7 8_545 .
N1 N2 H2A 149.9 7 .
C5 N2 H2A 154.6 8_545 .
C3 N2 H2A 133.4 7 .
N1 C5 C5 75(7) 2_655 7
N1 C5 C4 141(4) 2_655 2_655
C5 C5 C4 91(4) 7 2_655
N1 C5 N1 15(4) 2_655 7
C5 C5 N1 82(3) 7 7
C4 C5 N1 129.0(19) 2_655 7
N1 C5 N1 47(6) 2_655 8_545
C5 C5 N1 29(3) 7 8_545
C4 C5 N1 113(4) 2_655 8_545
N1 C5 N1 54(4) 7 8_545
N1 C5 C4 106(6) 2_655 8_545
C5 C5 C4 38.0(6) 7 8_545
C4 C5 C4 53(4) 2_655 8_545
N1 C5 C4 106(3) 7 8_545
N1 C5 C4 63.0(13) 8_545 8_545
N1 C5 N1 34(6) 2_655 .
C5 C5 N1 43.8 7 .
C4 C5 N1 117(3) 2_655 .
N1 C5 N1 38(3) 7 .
N1 C5 N1 17(3) 8_545 .
C4 C5 N1 72.7(15) 8_545 .
N1 C5 N2 113(5) 2_655 .
C5 C5 N2 109.7 7 .
C4 C5 N2 38(3) 2_655 .
N1 C5 N2 98.3(11) 7 .
N1 C5 N2 116.5(15) 8_545 .
C4 C5 N2 77.4(5) 8_545 .
N1 C5 N2 108.0 . .
N1 C5 C5 34(5) 2_655 8_545
C5 C5 C5 90.0 7 8_545
C4 C5 C5 113(2) 2_655 8_545
N1 C5 C5 18.8(15) 7 8_545
N1 C5 C5 66(3) 8_545 8_545
C4 C5 C5 103.7(18) 8_545 8_545
N1 C5 C5 48.5 . 8_545
N2 C5 C5 79.6 . 8_545
N1 C5 C5 37(4) 2_655 2_655
C5 C5 C5 51(2) 7 2_655
C4 C5 C5 108(3) 2_655 2_655
N1 C5 C5 34(2) 7 2_655
N1 C5 C5 28.8(18) 8_545 2_655
C4 C5 C5 71.5(14) 8_545 2_655
N1 C5 C5 14.0(13) . 2_655
N2 C5 C5 94.3(9) . 2_655
C5 C5 C5 39(2) 8_545 2_655
N1 C5 C3 115(3) 2_655 8_545
C5 C5 C3 82.2 7 8_545
C4 C5 C3 26.0(19) 2_655 8_545
N1 C5 C3 103.2(19) 7 8_545
N1 C5 C3 96.2(7) 8_545 8_545
C4 C5 C3 48.6(6) 8_545 8_545
N1 C5 C3 94.4(11) . 8_545
N2 C5 C3 28.8(5) . 8_545
C5 C5 C3 87.9(17) 8_545 8_545
C5 C5 C3 83.4(14) 2_655 8_545
N1 C5 N2 83(5) 2_655 8_545
C5 C5 N2 105.2(7) 7 8_545
C4 C5 N2 65(2) 2_655 8_545
N1 C5 N2 68.7(17) 7 8_545
N1 C5 N2 98(2) 8_545 8_545
C4 C5 N2 87.1(11) 8_545 8_545
N1 C5 N2 84.8(13) . 8_545
N2 C5 N2 29.5(14) . 8_545
C5 C5 N2 50.1(14) 8_545 8_545
C5 C5 N2 70.8(14) 2_655 8_545
C3 C5 N2 45.4(5) 8_545 8_545
N1 C5 H5A 112.0 2_655 .
C5 C5 H5A 108.9 7 .
C4 C5 H5A 107.0 2_655 .
N1 C5 H5A 123.2 7 .
N1 C5 H5A 115.5 8_545 .
C4 C5 H5A 116.0 8_545 .
N1 C5 H5A 125.8 . .
N2 C5 H5A 126.2 . .
C5 C5 H5A 135.7 8_545 .
C5 C5 H5A 139.4 2_655 .
C3 C5 H5A 133.1 8_545 .
N2 C5 H5A 145.0 8_545 .
N1 N1 C5 146(5) 8_545 2_655
N1 N1 N1 90.0 8_545 7
C5 N1 N1 105(6) 2_655 7
N1 N1 C5 18.8(16) 8_545 7
C5 N1 C5 128(6) 2_655 7
N1 N1 C5 98(4) 7 7
N1 N1 C5 114(3) 8_545 8_545
C5 N1 C5 76(7) 2_655 8_545
N1 N1 C5 29(2) 7 8_545
C5 N1 C5 117(3) 7 8_545
N1 N1 N1 62(4) 8_545 2_655
C5 N1 N1 127(8) 2_655 2_655
N1 N1 N1 28(4) 7 2_655
C5 N1 N1 72(3) 7 2_655
C5 N1 N1 54(2) 8_545 2_655
N1 N1 C5 48.5 8_545 .
C5 N1 C5 129(4) 2_655 .
N1 N1 C5 43.8 7 .
C5 N1 C5 55(4) 7 .
C5 N1 C5 66(3) 8_545 .
N1 N1 C5 19(3) 2_655 .
N1 N1 C4 126.1 8_545 .
C5 N1 C4 24(2) 2_655 .
N1 N1 C4 96.3 7 .
C5 N1 C4 108.2(6) 7 .
C5 N1 C4 69.9(13) 8_545 .
N1 N1 C4 112(2) 2_655 .
C5 N1 C4 108.0 . .
N1 N1 N2 97.5(13) 8_545 2_655
C5 N1 N2 49(4) 2_655 2_655
N1 N1 N2 111.2(19) 7 2_655
C5 N1 N2 78.9(17) 7 2_655
C5 N1 N2 92.1(19) 8_545 2_655
N1 N1 N2 112.4(17) 2_655 2_655
C5 N1 N2 99.3(15) . 2_655
C4 N1 N2 31.2(15) . 2_655
N1 N1 C4 118.6(6) 8_545 7
C5 N1 C4 55(4) 2_655 7
N1 N1 C4 53.8(15) 7 7
C5 N1 C4 111(2) 7 7
C5 N1 C4 29.0(16) 8_545 7
N1 N1 C4 72(4) 2_655 7
C5 N1 C4 76.1(11) . 7
C4 N1 C4 42.5(15) . 7
N2 N1 C4 63.3(14) 2_655 7
N1 N1 N2 68.2(14) 8_545 7
C5 N1 N2 78(4) 2_655 7
N1 N1 N2 109.8(19) 7 7
C5 N1 N2 49.6(9) 7 7
C5 N1 N2 103.8(19) 8_545 7
N1 N1 N2 97(3) 2_655 7
C5 N1 N2 79.9(19) . 7
C4 N1 N2 59.3(13) . 7
N2 N1 N2 29.3(16) 2_655 7
C4 N1 N2 79.4(11) 7 7
N1 N1 C4 41.5(11) 8_545 8_545
C5 N1 C4 106(3) 2_655 8_545
N1 N1 C4 95.13(11) 7 8_545
C5 N1 C4 24.5(12) 7 8_545
C5 N1 C4 103.2(18) 8_545 8_545
N1 N1 C4 75(3) 2_655 8_545
C5 N1 C4 55.7(5) . 8_545
C4 N1 C4 84.6(11) . 8_545
N2 N1 C4 57.3(9) 2_655 8_545
C4 N1 C4 89.1(7) 7 8_545
N2 N1 C4 28.8(12) 7 8_545
N1 N1 H1A 93.4 8_545 .
C5 N1 H1A 103.8 2_655 .
N1 N1 H1A 121.3 7 .
C5 N1 H1A 103.0 7 .
C5 N1 H1A 129.7 8_545 .
N1 N1 H1A 119.2 2_655 .
C5 N1 H1A 125.8 . .
C4 N1 H1A 126.2 . .
N2 N1 H1A 126.3 2_655 .
C4 N1 H1A 146.3 7 .
N2 N1 H1A 125.7 7 .
C4 N1 H1A 123.9 8_545 .
N2 C4 C5 103(6) 2_655 2_655
N2 C4 C3 53.4(15) 2_655 7
C5 C4 C3 132(3) 2_655 7
N2 C4 C4 122(3) 2_655 7
C5 C4 C4 89(3) 2_655 7
C3 C4 C4 76(3) 7 7
N2 C4 C5 123(3) 2_655 8_545
C5 C4 C5 51(3) 2_655 8_545
C3 C4 C5 103(3) 7 8_545
C4 C4 C5 38.0(7) 7 8_545
N2 C4 C3 77(4) 2_655 .
C5 C4 C3 121(3) 2_655 .
C3 C4 C3 27(3) 7 .
C4 C4 C3 49.1 7 .
C5 C4 C3 79.0(6) 8_545 .
N2 C4 N1 94(2) 2_655 .
C5 C4 N1 15(3) 2_655 .
C3 C4 N1 117.6(8) 7 .
C4 C4 N1 83.7 7 .
C5 C4 N1 47.1(13) 8_545 .
C3 C4 N1 108.0 . .
N2 C4 N2 23.8(16) 2_655 7
C5 C4 N2 85(4) 2_655 7
C3 C4 N2 57.8(9) 7 7
C4 C4 N2 106(2) 7 7
C5 C4 N2 99(2) 8_545 7
C3 C4 N2 74(2) . 7
N1 C4 N2 73.2(14) . 7
N2 C4 N2 97(4) 2_655 8_545
C5 C4 N2 95(3) 2_655 8_545
C3 C4 N2 55(3) 7 8_545
C4 C4 N2 24.7(12) 7 8_545
C5 C4 N2 49.4(11) 8_545 8_545
C3 C4 N2 29.7(7) . 8_545
N1 C4 N2 84.6(8) . 8_545
N2 C4 N2 83(2) 7 8_545
N2 C4 N1 108.5(18) 2_655 7
C5 C4 N1 37.9(17) 2_655 7
C3 C4 N1 105(2) 7 7
C4 C4 N1 53.8(16) 7 7
C5 C4 N1 18.5(18) 8_545 7
C3 C4 N1 85.5(12) . 7
N1 C4 N1 30.0(16) . 7
N2 C4 N1 84.7(12) 7 7
N2 C4 N1 57.8(13) 8_545 7
N2 C4 N1 83(3) 2_655 8_545
C5 C4 N1 27(2) 2_655 8_545
C3 C4 N1 106.2(16) 7 8_545
C4 C4 N1 84.87(17) 7 8_545
C5 C4 N1 51.6(12) 8_545 8_545
C3 C4 N1 100.0(11) . 8_545
N1 C4 N1 12.4(17) . 8_545
N2 C4 N1 61(2) 7 8_545
N2 C4 N1 80.5(12) 8_545 8_545
N1 C4 N1 33.1(14) 7 8_545
N2 C4 C3 39.6(17) 2_655 2_655
C5 C4 C3 97(4) 2_655 2_655
C3 C4 C3 36.6(8) 7 2_655
C4 C4 C3 83(2) 7 2_655
C5 C4 C3 89(2) 8_545 2_655
C3 C4 C3 46.7(17) . 2_655
N1 C4 C3 82.9(8) . 2_655
N2 C4 C3 27.3(6) 7 2_655
N2 C4 C3 58.0(18) 8_545 2_655
N1 C4 C3 80.5(13) 7 2_655
N1 C4 C3 70.8(17) 8_545 2_655
N2 C4 H4A 97.4 2_655 .
C5 C4 H4A 112.3 2_655 .
C3 C4 H4A 111.2 7 .
C4 C4 H4A 130.5 7 .
C5 C4 H4A 137.8 8_545 .
C3 C4 H4A 126.0 . .
N1 C4 H4A 126.0 . .
N2 C4 H4A 119.0 7 .
N2 C4 H4A 145.0 8_545 .
N1 C4 H4A 143.5 7 .
N1 C4 H4A 133.1 8_545 .
C3 C4 H4A 133.5 2_655 .
C3 C3 N2 142.5(9) 7 8_545
C3 C3 C4 104(3) 7 7
N2 C3 C4 52(3) 8_545 7
C3 C3 C3 90.0 7 8_545
N2 C3 C3 78(3) 8_545 8_545
C4 C3 C3 112.6(3) 7 8_545
C3 C3 C4 49.1 7 .
N2 C3 C4 100.4(19) 8_545 .
C4 C3 C4 54(3) 7 .
C3 C3 C4 107.4 8_545 .
C3 C3 N2 120.9 7 .
N2 C3 N2 39(3) 8_545 .
C4 C3 N2 81.1(14) 7 .
C3 C3 N2 39.3 8_545 .
C4 C3 N2 108.0 . .
C3 C3 N2 21.8(12) 7 2_655
N2 C3 N2 120.8(17) 8_545 2_655
C4 C3 N2 87(3) 7 2_655
C3 C3 N2 82.9(15) 8_545 2_655
C4 C3 N2 35.5(14) . 2_655
N2 C3 N2 104.5(13) . 2_655
C3 C3 C3 62(3) 7 2_655
N2 C3 C3 101(3) 8_545 2_655
C4 C3 C3 116.7(12) 7 2_655
C3 C3 C3 28(3) 8_545 2_655
C4 C3 C3 87.9(19) . 2_655
N2 C3 C3 63(2) . 2_655
N2 C3 C3 57(2) 2_655 2_655
C3 C3 C5 97.8 7 8_545
N2 C3 C5 48(2) 8_545 8_545
C4 C3 C5 21.5(18) 7 8_545
C3 C3 C5 92.1(18) 8_545 8_545
C4 C3 C5 52.3(6) . 8_545
N2 C3 C5 65.9(15) . 8_545
N2 C3 C5 77.5(13) 2_655 8_545
C3 C3 C5 95.5(16) 2_655 8_545
C3 C3 N2 41.1(16) 7 7
N2 C3 N2 108.4(17) 8_545 7
C4 C3 N2 99(2) 7 7
C3 C3 N2 53.7(18) 8_545 7
C4 C3 N2 59.1(16) . 7
N2 C3 N2 79.8(16) . 7
N2 C3 N2 29(2) 2_655 7
C3 C3 N2 29.1(10) 2_655 7
C5 C3 N2 80.9(13) 8_545 7
C3 C3 C5 63.4(14) 7 2_655
N2 C3 C5 81.3(17) 8_545 2_655
C4 C3 C5 45.1(17) 7 2_655
C3 C3 C5 91.9(19) 8_545 2_655
C4 C3 C5 22.5(12) . 2_655
N2 C3 C5 85.6(13) . 2_655
N2 C3 C5 43.6(15) 2_655 2_655
C3 C3 C5 80(2) 2_655 2_655
C5 C3 C5 34.3(14) 8_545 2_655
N2 C3 C5 55.2(17) 7 2_655
C3 C3 C4 97.5(19) 7 2_655
N2 C3 C4 55.8(19) 8_545 2_655
C4 C3 C4 81.7(8) 7 2_655
C3 C3 C4 30.8(8) 8_545 2_655
C4 C3 C4 89.8(12) . 2_655
N2 C3 C4 23.7(19) . 2_655
N2 C3 C4 80.9(18) 2_655 2_655
C3 C3 C4 45.5(12) 2_655 2_655
C5 C3 C4 61.5(14) 8_545 2_655
N2 C3 C4 56.6(5) 7 2_655
C5 C3 C4 69.1(13) 2_655 2_655
C3 C3 H3A 97.0 7 .
N2 C3 H3A 120.4 8_545 .
C4 C3 H3A 128.8 7 .
C3 C3 H3A 113.8 8_545 .
C4 C3 H3A 126.1 . .
N2 C3 H3A 125.9 . .
N2 C3 H3A 118.7 2_655 .
C3 C3 H3A 114.4 2_655 .
C5 C3 H3A 150.1 8_545 .
N2 C3 H3A 126.0 7 .
C5 C3 H3A 148.4 2_655 .
C4 C3 H3A 141.3 2_655 .

loop_
_geom_bond_atom_site_label_1
_geom_bond_atom_site_label_2
_geom_bond_distance
_geom_bond_site_symmetry_2
Mn1 O1 2.163(7) 3_566
Mn1 O1 2.163(7) 4_656
Mn1 O1 2.163(7) .
Mn1 O1 2.163(7) 2_665
Mn1 O2 2.195(13) 4_656
Mn1 O2 2.195(13) .
Mn1 O2 2.195(13) 3_566
Mn1 O2 2.195(13) 2_665
Mn1 Mn1 6.2345(7) 5_656
Mn1 Mn1 6.2345(7) 5_546
Mn1 Mn1 6.2345(7) 5_646
Mn1 Mn1 6.2345(7) 5_556
C1 O1 1.166(8) 8_545
C1 O1 1.166(8) .
C1 H1 0.9319 .
C2 O2 1.111(12) 3_567
C2 O2 1.111(12) 2_665
C2 O2 1.111(13) 4_657
C2 O2 1.111(13) .
C2 H2 0.9584 .
O2 O2 0.67(4) 2_665
N2 C3 0.918(11) 8_545
N2 C4 0.90(5) 2_655
N2 N2 0.91(5) 8_545
N2 C5 1.4200 .
N2 C3 1.4200 .
N2 C3 1.51(7) 2_655
N2 N1 1.73(2) 2_655
N2 C4 1.658(16) 7
N2 C4 1.826(17) 8_545
N2 N1 1.85(2) 7
N2 C5 1.82(4) 8_545
N2 C3 1.85(5) 7
N2 H2A 0.8984 .
C5 N1 0.58(5) 2_655
C5 C5 1.17(6) 7
C5 C4 0.923(13) 2_655
C5 N1 0.994(9) 7
C5 N1 1.17(3) 8_545
C5 C4 1.498(12) 8_545
C5 N1 1.4200 .
C5 C5 1.42(6) 8_545
C5 C5 1.84(5) 2_655
C5 C3 1.857(2) 8_545
C5 N2 1.82(3) 8_545
C5 H5A 0.9595 .
N1 N1 0.46(8) 8_545
N1 C5 0.58(5) 2_655
N1 N1 0.88(6) 7
N1 C5 0.994(9) 7
N1 C5 1.17(2) 8_545
N1 N1 0.99(5) 2_655
N1 C4 1.4200 .
N1 N2 1.73(3) 2_655
N1 C4 1.75(3) 7
N1 N2 1.85(3) 7
N1 C4 1.73(4) 8_545
N1 H1A 0.9025 .
C4 N2 0.90(4) 2_655
C4 C5 0.92(3) 2_655
C4 C3 1.105(16) 7
C4 C4 1.19(6) 7
C4 C5 1.498(14) 8_545
C4 C3 1.4200 .
C4 N2 1.66(3) 7
C4 N2 1.83(3) 8_545
C4 N1 1.75(3) 7
C4 N1 1.73(6) 8_545
C4 C3 1.99(5) 2_655
C4 H4A 0.9563 .
C3 C3 0.67(7) 7
C3 N2 0.92(2) 8_545
C3 C4 1.105(13) 7
C3 C3 1.29(5) 8_545
C3 N2 1.51(6) 2_655
C3 C3 1.45(6) 2_655
C3 C5 1.857(2) 8_545
C3 N2 1.85(5) 7
C3 C5 2.06(2) 2_655
C3 C4 1.99(3) 2_655
C3 H3A 0.9635 .
